data_7049513
loop_
_publ_author_name
'Denler, Melissa C.'
'Massie, Allyssa A.'
'Singh, Reena'
'Stewart-Jones, Eleanor'
'Sinha, Arup'
'Day, Victor W.'
'Nordlander, Ebbe'
'Jackson, Timothy A.'

_publ_section_title
;
 Mn<sup>IV</sup>-Oxo complex of a bis(benzimidazolyl)-containing N5 ligand
 reveals different reactivity trends for Mn<sup>IV</sup>-oxo than
 Fe<sup>IV</sup>-oxo species.
;
_journal_issue 15
_journal_name_full 'Dalton transactions (Cambridge, England : 2003)'
_journal_page_first 5007
_journal_page_last 5021
_journal_paper_doi 10.1039/c9dt00308h
_journal_volume 48
_journal_year 2019
_chemical_formula_sum 'C17.5 H19.5 F3 Mn0.5 N3.5 O4 S'
_chemical_formula_weight 459.39
_space_group_crystal_system orthorhombic
_space_group_IT_number 62
_space_group_name_Hall '-P 2ac 2n'
_space_group_name_H-M_alt 'P n m a'
_symmetry_space_group_name_Hall '-P 2ac 2n'
_symmetry_space_group_name_H-M 'P n m a'
_atom_sites_solution_hydrogens mixed
_audit_creation_method SHELXL-2014/7
_audit_update_record
;
2018-10-21 deposited with the CCDC.    2019-03-18 downloaded from the CCDC.
;
_cell_angle_alpha 90
_cell_angle_beta 90
_cell_angle_gamma 90
_cell_formula_units_Z 8
_cell_length_a 19.166(2)
_cell_length_b 19.200(2)
_cell_length_c 11.2881(12)
_cell_measurement_reflns_used 9900
_cell_measurement_temperature 228(2)
_cell_measurement_theta_max 27.63
_cell_measurement_theta_min 2.35
_cell_volume 4153.9(8)
_computing_cell_refinement 'Bruker SAINT'
_computing_data_collection 'Bruker APEX2'
_computing_data_reduction 'Bruker SAINT'
_computing_molecular_graphics 'Bruker SHELXTL'
_computing_publication_material 'Bruker SHELXTL'
_computing_structure_refinement 'SHELXL-2014/7 (Sheldrick, 2014)'
_computing_structure_solution 'SHELXS-97 (Sheldrick 2008)'
_diffrn_ambient_temperature 228(2)
_diffrn_measured_fraction_theta_full 0.999
_diffrn_measured_fraction_theta_max 0.999
_diffrn_measurement_device_type 'Bruker SMART APEX CCD'
_diffrn_measurement_method '\f and \w scans'
_diffrn_radiation_type MoK\a
_diffrn_radiation_wavelength 0.71073
_diffrn_reflns_av_R_equivalents 0.0588
_diffrn_reflns_av_unetI/netI 0.0273
_diffrn_reflns_Laue_measured_fraction_full 0.999
_diffrn_reflns_Laue_measured_fraction_max 0.999
_diffrn_reflns_limit_h_max 25
_diffrn_reflns_limit_h_min -25
_diffrn_reflns_limit_k_max 25
_diffrn_reflns_limit_k_min -25
_diffrn_reflns_limit_l_max 15
_diffrn_reflns_limit_l_min -15
_diffrn_reflns_number 55690
_diffrn_reflns_point_group_measured_fraction_full 0.999
_diffrn_reflns_point_group_measured_fraction_max 0.999
_diffrn_reflns_theta_full 27.500
_diffrn_reflns_theta_max 28.280
_diffrn_reflns_theta_min 2.125
_diffrn_source 'sealed tube'
_exptl_absorpt_coefficient_mu 0.502
_exptl_absorpt_correction_T_max 1.000
_exptl_absorpt_correction_T_min 0.768
_exptl_absorpt_correction_type multi-scan
_exptl_crystal_colour colourless
_exptl_crystal_density_diffrn 1.469
_exptl_crystal_description 'Rectangular parallepiped'
_exptl_crystal_F_000 1892
_exptl_crystal_size_max 0.450
_exptl_crystal_size_mid 0.180
_exptl_crystal_size_min 0.180
_refine_diff_density_max 0.534
_refine_diff_density_min -0.447
_refine_diff_density_rms 0.067
_refine_ls_extinction_method none
_refine_ls_goodness_of_fit_ref 1.053
_refine_ls_hydrogen_treatment mixed
_refine_ls_matrix_type full
_refine_ls_number_parameters 331
_refine_ls_number_reflns 5299
_refine_ls_number_restraints 0
_refine_ls_restrained_S_all 1.053
_refine_ls_R_factor_all 0.0705
_refine_ls_R_factor_gt 0.0477
_refine_ls_shift/su_max 0.000
_refine_ls_shift/su_mean 0.000
_refine_ls_structure_factor_coef Fsqd
_refine_ls_weighting_details 'w=1/[\s^2^(Fo^2^)+(0.0661P)^2^+3.4028P] where P=(Fo^2^+2Fc^2^)/3'
_refine_ls_weighting_scheme calc
_refine_ls_wR_factor_gt 0.1237
_refine_ls_wR_factor_ref 0.1445
_reflns_Friedel_coverage 0.000
_reflns_number_gt 3896
_reflns_number_total 5299
_reflns_threshold_expression 'I > 2\s(I)'
_cod_data_source_file c9dt00308h2.cif
_cod_data_source_block k33k
_cod_depositor_comments 'Adding full bibliography for 7049513.cif.'
_cod_original_formula_sum 'C17.50 H19.50 F3 Mn0.50 N3.50 O4 S'
_cod_database_code 7049513
_shelx_shelxl_version_number 2014/7
_shelx_space_group_comment
; 
The symmetry employed for this shelxl refinement is uniquely defined 
by the following loop, which should always be used as a source of 
symmetry information in preference to the above space-group names. 
They are only intended as comments. 
;
_shelx_estimated_absorpt_t_min 0.806
_shelx_estimated_absorpt_t_max 0.915

loop_
_space_group_symop_operation_xyz
'x, y, z'
'x+1/2, -y+1/2, -z+1/2'
'-x, y+1/2, -z'
'-x+1/2, -y, z+1/2'
'-x, -y, -z'
'-x-1/2, y-1/2, z-1/2'
'x, -y-1/2, z'
'x-1/2, y, -z-1/2'

loop_
_atom_site_label
_atom_site_type_symbol
_atom_site_fract_x
_atom_site_fract_y
_atom_site_fract_z
_atom_site_U_iso_or_equiv
_atom_site_adp_type
_atom_site_occupancy
_atom_site_site_symmetry_order
_atom_site_calc_flag
_atom_site_refinement_flags_posn
_atom_site_refinement_flags_adp
_atom_site_refinement_flags_occupancy
Mn Mn 0.48627(2) 0.2500 0.32447(4) 0.03151(14) Uani 1 2 d S T P
O1W O 0.58838(14) 0.2500 0.2602(3) 0.0513(7) Uani 1 2 d S T P
H1W H 0.6118(13) 0.2126(13) 0.245(2) 0.035(7) Uiso 1 1 d . . .
N1 N 0.36859(13) 0.2500 0.3903(2) 0.0311(5) Uani 1 2 d S T P
N2 N 0.42616(10) 0.17529(10) 0.20248(17) 0.0349(4) Uani 1 1 d . . .
N3 N 0.48338(10) 0.16571(10) 0.45544(18) 0.0363(4) Uani 1 1 d . . .
N4 N 0.42200(11) 0.10003(10) 0.58036(18) 0.0388(4) Uani 1 1 d . . .
C1 C 0.33333(16) 0.2500 0.2728(3) 0.0313(6) Uani 1 2 d S T P
H1 H 0.282(2) 0.2500 0.282(3) 0.039(10) Uiso 1 2 d S . P
C2 C 0.35492(12) 0.18592(14) 0.4596(2) 0.0377(5) Uani 1 1 d . . .
H2A H 0.3295(14) 0.1538(14) 0.412(2) 0.041(7) Uiso 1 1 d . . .
H2B H 0.3280(16) 0.1995(16) 0.528(3) 0.057(9) Uiso 1 1 d . . .
C3 C 0.35701(12) 0.18668(12) 0.2027(2) 0.0333(5) Uani 1 1 d . . .
C4 C 0.31159(15) 0.14552(14) 0.1380(2) 0.0452(6) Uani 1 1 d . . .
H4 H 0.2637(16) 0.1571(15) 0.142(2) 0.044(7) Uiso 1 1 d . . .
C5 C 0.33868(18) 0.09265(16) 0.0688(3) 0.0580(8) Uani 1 1 d . . .
H5 H 0.3106(19) 0.063(2) 0.027(3) 0.075(11) Uiso 1 1 d . . .
C6 C 0.40927(17) 0.08187(15) 0.0664(3) 0.0549(7) Uani 1 1 d . . .
H6 H 0.4287(18) 0.048(2) 0.019(3) 0.080(11) Uiso 1 1 d . . .
C7 C 0.45125(15) 0.12345(13) 0.1351(2) 0.0443(6) Uani 1 1 d . . .
H7 H 0.5000(16) 0.1172(16) 0.141(3) 0.049(8) Uiso 1 1 d . . .
C8 C 0.42098(12) 0.15152(12) 0.4983(2) 0.0349(5) Uani 1 1 d . . .
C9 C 0.52883(13) 0.12044(12) 0.5131(2) 0.0387(5) Uani 1 1 d . . .
C10 C 0.60056(15) 0.11236(16) 0.5021(3) 0.0499(6) Uani 1 1 d . . .
H10 H 0.6266(16) 0.1421(16) 0.453(3) 0.054(9) Uiso 1 1 d . . .
C11 C 0.63142(16) 0.06140(17) 0.5710(3) 0.0573(8) Uani 1 1 d . . .
H11 H 0.6819(17) 0.0553(17) 0.563(3) 0.061(9) Uiso 1 1 d . . .
C12 C 0.59311(17) 0.02009(16) 0.6481(3) 0.0571(8) Uani 1 1 d . . .
H12 H 0.6168(17) -0.0135(17) 0.697(3) 0.063(9) Uiso 1 1 d . . .
C13 C 0.52196(16) 0.02776(15) 0.6609(2) 0.0495(7) Uani 1 1 d . . .
H13 H 0.4955(16) -0.0016(17) 0.713(3) 0.059(9) Uiso 1 1 d . . .
C14 C 0.49091(13) 0.07903(13) 0.5912(2) 0.0392(5) Uani 1 1 d . . .
C15 C 0.36264(16) 0.07259(16) 0.6465(3) 0.0540(7) Uani 1 1 d . . .
H15A H 0.3232 0.0668 0.5936 0.111(15) Uiso 1 1 calc R . .
H15B H 0.3503 0.1048 0.7093 0.119(17) Uiso 1 1 calc R . .
H15C H 0.3749 0.0279 0.6807 0.099(14) Uiso 1 1 calc R . .
S1 S 0.66863(3) 0.08942(3) 0.11341(6) 0.04088(17) Uani 1 1 d . . .
F1 F 0.69637(14) 0.17253(16) -0.0619(3) 0.1250(11) Uani 1 1 d . . .
F2 F 0.59043(12) 0.16358(17) -0.0255(3) 0.1165(11) Uani 1 1 d . . .
F3 F 0.6452(3) 0.08227(18) -0.1111(2) 0.1689(18) Uani 1 1 d . . .
O1 O 0.67398(13) 0.14874(13) 0.1898(2) 0.0795(8) Uani 1 1 d . . .
O2 O 0.60987(11) 0.04600(13) 0.1344(2) 0.0672(6) Uani 1 1 d . . .
O3 O 0.73319(11) 0.05465(11) 0.0954(2) 0.0655(6) Uani 1 1 d . . .
C17 C 0.64908(18) 0.12820(19) -0.0286(3) 0.0636(8) Uani 1 1 d . . .
O1S O 0.3709(5) 0.2500 0.7800(5) 0.139(2) Uani 1 2 d S T P
C1S C 0.2516(8) 0.2500 0.8217(12) 0.224(9) Uani 1 2 d S T P
H1S1 H 0.2208 0.2500 0.8899 0.336 Uiso 1 2 calc R U P
H1S2 H 0.2429 0.2913 0.7744 0.336 Uiso 0.5 1 calc R U P
H1S3 H 0.2429 0.2087 0.7744 0.336 Uiso 0.5 1 calc R U P
C2S C 0.3157(13) 0.2500 0.8571(10) 0.248(10) Uani 1 2 d S T P
H2S1 H 0.3214 0.2091 0.9081 0.298 Uiso 0.5 1 calc R U P
H2S2 H 0.3214 0.2909 0.9081 0.298 Uiso 0.5 1 calc R U P
C3S C 0.4400(12) 0.2500 0.8315(10) 0.265(11) Uani 1 2 d S T P
H3S1 H 0.4444 0.2911 0.8823 0.319 Uiso 0.5 1 calc R U P
H3S2 H 0.4444 0.2089 0.8823 0.319 Uiso 0.5 1 calc R U P
C4S C 0.4912(8) 0.2500 0.7576(9) 0.176(6) Uani 1 2 d S T P
H4S1 H 0.5350 0.2500 0.8008 0.264 Uiso 1 2 calc R U P
H4S2 H 0.4887 0.2087 0.7082 0.264 Uiso 0.5 1 calc R U P
H4S3 H 0.4887 0.2913 0.7082 0.264 Uiso 0.5 1 calc R U P

loop_
_atom_site_aniso_label
_atom_site_aniso_U_11
_atom_site_aniso_U_22
_atom_site_aniso_U_33
_atom_site_aniso_U_23
_atom_site_aniso_U_13
_atom_site_aniso_U_12
Mn 0.0253(2) 0.0313(2) 0.0379(3) 0.000 0.00104(19) 0.000
O1W 0.0377(14) 0.0345(13) 0.082(2) 0.000 0.0207(14) 0.000
N1 0.0267(12) 0.0322(13) 0.0344(13) 0.000 -0.0005(10) 0.000
N2 0.0339(10) 0.0296(9) 0.0412(10) -0.0003(8) 0.0025(8) 0.0006(8)
N3 0.0320(10) 0.0363(10) 0.0406(10) 0.0052(8) -0.0029(8) 0.0013(8)
N4 0.0426(11) 0.0372(10) 0.0367(10) 0.0063(8) -0.0023(8) -0.0026(9)
C1 0.0235(14) 0.0360(16) 0.0345(15) 0.000 -0.0029(12) 0.000
C2 0.0313(11) 0.0429(13) 0.0388(12) 0.0079(10) 0.0009(10) -0.0027(10)
C3 0.0340(11) 0.0308(10) 0.0351(11) 0.0021(9) -0.0001(9) -0.0036(9)
C4 0.0395(14) 0.0444(14) 0.0517(15) -0.0052(11) -0.0047(11) -0.0068(12)
C5 0.064(2) 0.0462(16) 0.0636(18) -0.0195(14) -0.0057(15) -0.0128(14)
C6 0.0632(19) 0.0406(14) 0.0608(17) -0.0160(13) 0.0066(14) -0.0002(13)
C7 0.0437(15) 0.0355(12) 0.0539(15) -0.0041(11) 0.0053(12) 0.0020(11)
C8 0.0356(11) 0.0352(11) 0.0338(11) 0.0016(9) -0.0027(9) -0.0012(9)
C9 0.0413(13) 0.0348(11) 0.0400(12) 0.0019(10) -0.0078(10) 0.0030(10)
C10 0.0391(14) 0.0516(15) 0.0589(17) 0.0054(13) -0.0060(12) 0.0066(12)
C11 0.0462(16) 0.0601(18) 0.0654(18) 0.0015(15) -0.0121(14) 0.0162(14)
C12 0.0659(19) 0.0525(16) 0.0529(16) 0.0043(13) -0.0192(14) 0.0168(15)
C13 0.0614(18) 0.0414(14) 0.0458(14) 0.0056(12) -0.0112(13) 0.0053(13)
C14 0.0455(13) 0.0339(11) 0.0383(12) -0.0008(10) -0.0082(10) 0.0011(10)
C15 0.0549(17) 0.0539(17) 0.0532(16) 0.0159(14) 0.0058(14) -0.0073(14)
S1 0.0371(3) 0.0374(3) 0.0480(3) -0.0059(3) -0.0025(3) 0.0047(2)
F1 0.0834(16) 0.129(2) 0.162(3) 0.090(2) 0.0025(17) -0.0232(16)
F2 0.0641(14) 0.168(3) 0.117(2) 0.078(2) -0.0142(13) 0.0138(15)
F3 0.326(6) 0.128(3) 0.0525(14) -0.0020(16) -0.039(2) -0.034(3)
O1 0.0824(17) 0.0683(15) 0.0877(17) -0.0393(13) -0.0299(14) 0.0330(13)
O2 0.0551(12) 0.0736(15) 0.0728(14) 0.0264(12) 0.0020(11) -0.0095(11)
O3 0.0520(12) 0.0527(12) 0.0917(17) -0.0053(11) 0.0083(11) 0.0185(10)
C17 0.061(2) 0.065(2) 0.065(2) 0.0166(16) -0.0048(16) -0.0121(16)
O1S 0.241(8) 0.095(3) 0.083(3) 0.000 0.019(5) 0.000
C1S 0.221(16) 0.33(2) 0.119(10) 0.000 -0.054(9) 0.000
C2S 0.45(3) 0.228(15) 0.062(6) 0.000 0.031(12) 0.000
C3S 0.35(3) 0.37(3) 0.077(7) 0.000 -0.078(12) 0.000
C4S 0.309(18) 0.115(7) 0.104(7) 0.000 -0.100(9) 0.000

loop_
_atom_type_symbol
_atom_type_description
_atom_type_scat_dispersion_real
_atom_type_scat_dispersion_imag
_atom_type_scat_source
C C 0.0033 0.0016 'International Tables Vol C Tables 4.2.6.8 and 6.1.1.4'
H H 0.0000 0.0000 'International Tables Vol C Tables 4.2.6.8 and 6.1.1.4'
N N 0.0061 0.0033 'International Tables Vol C Tables 4.2.6.8 and 6.1.1.4'
O O 0.0106 0.0060 'International Tables Vol C Tables 4.2.6.8 and 6.1.1.4'
F F 0.0171 0.0103 'International Tables Vol C Tables 4.2.6.8 and 6.1.1.4'
S S 0.1246 0.1234 'International Tables Vol C Tables 4.2.6.8 and 6.1.1.4'
Mn Mn 0.3368 0.7283 'International Tables Vol C Tables 4.2.6.8 and 6.1.1.4'

loop_
_geom_angle_atom_site_label_1
_geom_angle_atom_site_label_2
_geom_angle_atom_site_label_3
_geom_angle
_geom_angle_site_symmetry_1
_geom_angle_site_symmetry_3
O1W Mn N3 104.94(8) . 7_565
O1W Mn N3 104.94(8) . .
N3 Mn N3 95.14(11) 7_565 .
O1W Mn N2 105.19(9) . .
N3 Mn N2 148.44(7) 7_565 .
N3 Mn N2 86.02(7) . .
O1W Mn N2 105.18(9) . 7_565
N3 Mn N2 86.02(7) 7_565 7_565
N3 Mn N2 148.44(7) . 7_565
N2 Mn N2 77.25(10) . 7_565
O1W Mn N1 177.90(11) . .
N3 Mn N1 76.42(7) 7_565 .
N3 Mn N1 76.42(7) . .
N2 Mn N1 73.22(7) . .
N2 Mn N1 73.22(7) 7_565 .
Mn O1W H1W 123.8(17) . .
C2 N1 C2 112.3(3) 7_565 .
C2 N1 C1 112.98(16) 7_565 .
C2 N1 C1 112.98(16) . .
C2 N1 Mn 109.46(14) 7_565 .
C2 N1 Mn 109.47(14) . .
C1 N1 Mn 98.76(18) . .
C7 N2 C3 118.4(2) . .
C7 N2 Mn 128.54(17) . .
C3 N2 Mn 113.08(15) . .
C8 N3 C9 105.5(2) . .
C8 N3 Mn 115.00(15) . .
C9 N3 Mn 139.49(16) . .
C8 N4 C14 106.6(2) . .
C8 N4 C15 127.0(2) . .
C14 N4 C15 126.4(2) . .
N1 C1 C3 109.16(17) . .
N1 C1 C3 109.16(17) . 7_565
C3 C1 C3 106.2(3) . 7_565
N1 C1 H1 111(2) . .
C3 C1 H1 110.5(12) . .
C3 C1 H1 110.5(12) 7_565 .
N1 C2 C8 111.8(2) . .
N1 C2 H2A 109.3(17) . .
C8 C2 H2A 108.2(16) . .
N1 C2 H2B 106.9(18) . .
C8 C2 H2B 110.0(18) . .
H2A C2 H2B 111(2) . .
N2 C3 C4 121.8(2) . .
N2 C3 C1 115.2(2) . .
C4 C3 C1 122.9(2) . .
C5 C4 C3 118.8(3) . .
C5 C4 H4 124.2(17) . .
C3 C4 H4 117.0(17) . .
C6 C5 C4 119.6(3) . .
C6 C5 H5 119(2) . .
C4 C5 H5 122(2) . .
C5 C6 C7 118.7(3) . .
C5 C6 H6 121(2) . .
C7 C6 H6 120(2) . .
N2 C7 C6 122.8(3) . .
N2 C7 H7 114.3(19) . .
C6 C7 H7 122.9(19) . .
N3 C8 N4 112.9(2) . .
N3 C8 C2 124.8(2) . .
N4 C8 C2 122.3(2) . .
C10 C9 C14 120.6(2) . .
C10 C9 N3 130.3(2) . .
C14 C9 N3 109.0(2) . .
C11 C10 C9 116.9(3) . .
C11 C10 H10 122.3(19) . .
C9 C10 H10 120.7(19) . .
C10 C11 C12 122.1(3) . .
C10 C11 H11 117(2) . .
C12 C11 H11 120.9(19) . .
C13 C12 C11 121.9(3) . .
C13 C12 H12 118(2) . .
C11 C12 H12 120(2) . .
C12 C13 C14 116.0(3) . .
C12 C13 H13 121.6(19) . .
C14 C13 H13 122.3(19) . .
N4 C14 C9 106.0(2) . .
N4 C14 C13 131.4(3) . .
C9 C14 C13 122.6(3) . .
N4 C15 H15A 109.5 . .
N4 C15 H15B 109.5 . .
H15A C15 H15B 109.5 . .
N4 C15 H15C 109.5 . .
H15A C15 H15C 109.5 . .
H15B C15 H15C 109.5 . .
O3 S1 O2 116.01(14) . .
O3 S1 O1 113.44(14) . .
O2 S1 O1 115.02(17) . .
O3 S1 C17 104.29(16) . .
O2 S1 C17 103.02(14) . .
O1 S1 C17 102.78(17) . .
F3 C17 F1 106.3(4) . .
F3 C17 F2 109.0(4) . .
F1 C17 F2 105.4(3) . .
F3 C17 S1 111.8(3) . .
F1 C17 S1 112.4(3) . .
F2 C17 S1 111.5(3) . .
C2S O1S C3S 116.9(10) . .
C2S C1S H1S1 109.5 . .
C2S C1S H1S2 109.5 . .
H1S1 C1S H1S2 109.5 . .
C2S C1S H1S3 109.5 . .
H1S1 C1S H1S3 109.5 . .
H1S2 C1S H1S3 109.5 . .
C1S C2S O1S 122.6(13) . .
C1S C2S H2S1 106.7 . .
O1S C2S H2S1 106.7 . .
C1S C2S H2S2 106.7 . .
O1S C2S H2S2 106.7 . .
H2S1 C2S H2S2 106.6 . .
C4S C3S O1S 116.0(10) . .
C4S C3S H3S1 108.3 . .
O1S C3S H3S1 108.3 . .
C4S C3S H3S2 108.3 . .
O1S C3S H3S2 108.3 . .
H3S1 C3S H3S2 107.4 . .
C3S C4S H4S1 109.5 . .
C3S C4S H4S2 109.5 . .
H4S1 C4S H4S2 109.5 . .
C3S C4S H4S3 109.5 . .
H4S1 C4S H4S3 109.5 . .
H4S2 C4S H4S3 109.5 . .

loop_
_geom_bond_atom_site_label_1
_geom_bond_atom_site_label_2
_geom_bond_distance
_geom_bond_site_symmetry_2
Mn O1W 2.087(3) .
Mn N3 2.193(2) 7_565
Mn N3 2.193(2) .
Mn N2 2.298(2) .
Mn N2 2.298(2) 7_565
Mn N1 2.375(3) .
O1W H1W 0.86(3) .
N1 C2 1.481(3) 7_565
N1 C2 1.482(3) .
N1 C1 1.489(4) .
N2 C7 1.342(3) .
N2 C3 1.343(3) .
N3 C8 1.319(3) .
N3 C9 1.392(3) .
N4 C8 1.355(3) .
N4 C14 1.386(3) .
N4 C15 1.459(3) .
C1 C3 1.520(3) .
C1 C3 1.520(3) 7_565
C1 H1 0.98(4) .
C2 C8 1.493(3) .
C2 H2A 0.95(3) .
C2 H2B 0.96(3) .
C3 C4 1.384(3) .
C4 C5 1.382(4) .
C4 H4 0.95(3) .
C5 C6 1.369(5) .
C5 H5 0.91(4) .
C6 C7 1.373(4) .
C6 H6 0.92(4) .
C7 H7 0.94(3) .
C9 C10 1.389(4) .
C9 C14 1.392(4) .
C10 C11 1.383(4) .
C10 H10 0.94(3) .
C11 C12 1.387(5) .
C11 H11 0.98(3) .
C12 C13 1.379(4) .
C12 H12 0.96(3) .
C13 C14 1.394(3) .
C13 H13 0.96(3) .
C15 H15A 0.9700 .
C15 H15B 0.9700 .
C15 H15C 0.9700 .
S1 O3 1.421(2) .
S1 O2 1.421(2) .
S1 O1 1.432(2) .
S1 C17 1.807(3) .
F1 C17 1.299(4) .
F2 C17 1.314(4) .
F3 C17 1.284(5) .
O1S C2S 1.371(19) .
O1S C3S 1.445(19) .
C1S C2S 1.29(2) .
C1S H1S1 0.9700 .
C1S H1S2 0.9700 .
C1S H1S3 0.9700 .
C2S H2S1 0.9800 .
C2S H2S2 0.9800 .
C3S C4S 1.29(2) .
C3S H3S1 0.9800 .
C3S H3S2 0.9800 .
C4S H4S1 0.9700 .
C4S H4S2 0.9700 .
C4S H4S3 0.9700 .

loop_
_geom_hbond_atom_site_label_D
_geom_hbond_atom_site_label_H
_geom_hbond_atom_site_label_A
_geom_hbond_distance_DH
_geom_hbond_distance_HA
_geom_hbond_distance_DA
_geom_hbond_angle_DHA
_geom_hbond_site_symmetry_A
O1W H1W S1 0.86(3) 3.00(3) 3.8234(18) 161(2) .
O1W H1W O1 0.86(3) 1.82(3) 2.665(3) 166(2) .
C2 H2A O3 0.95(3) 2.65(3) 3.490(3) 147(2) 8_556
C2 H2B F1 0.96(3) 2.60(3) 3.261(4) 126(2) 8_556
C4 H4 O1 0.95(3) 2.57(3) 3.277(4) 132(2) 8_556
C6 H6 O2 0.92(4) 2.61(4) 3.362(4) 139(3) 5_655
C7 H7 O2 0.94(3) 2.51(3) 3.384(4) 154(2) .
C15 H15C O2 0.97 2.54 3.402(4) 148.0 5_656
C7 H7 O2 0.94(3) 2.51(3) 3.384(4) 154(2) .

loop_
_geom_torsion_atom_site_label_1
_geom_torsion_atom_site_label_2
_geom_torsion_atom_site_label_3
_geom_torsion_atom_site_label_4
_geom_torsion
_geom_torsion_site_symmetry_1
_geom_torsion_site_symmetry_4
C2 N1 C1 C3 173.4(2) 7_565 .
C2 N1 C1 C3 -57.7(3) . .
Mn N1 C1 C3 57.86(17) . .
C2 N1 C1 C3 57.7(3) 7_565 7_565
C2 N1 C1 C3 -173.4(2) . 7_565
Mn N1 C1 C3 -57.86(17) . 7_565
C2 N1 C2 C8 -105.0(2) 7_565 .
C1 N1 C2 C8 125.8(2) . .
Mn N1 C2 C8 16.8(2) . .
C7 N2 C3 C4 1.6(3) . .
Mn N2 C3 C4 -177.73(19) . .
C7 N2 C3 C1 -175.0(2) . .
Mn N2 C3 C1 5.6(2) . .
N1 C1 C3 N2 -46.7(3) . .
C3 C1 C3 N2 70.9(3) 7_565 .
N1 C1 C3 C4 136.7(2) . .
C3 C1 C3 C4 -105.7(3) 7_565 .
N2 C3 C4 C5 -2.0(4) . .
C1 C3 C4 C5 174.4(3) . .
C3 C4 C5 C6 0.5(5) . .
C4 C5 C6 C7 1.1(5) . .
C3 N2 C7 C6 0.1(4) . .
Mn N2 C7 C6 179.4(2) . .
C5 C6 C7 N2 -1.5(5) . .
C9 N3 C8 N4 0.0(3) . .
Mn N3 C8 N4 -178.86(15) . .
C9 N3 C8 C2 -178.1(2) . .
Mn N3 C8 C2 3.0(3) . .
C14 N4 C8 N3 -0.2(3) . .
C15 N4 C8 N3 178.8(2) . .
C14 N4 C8 C2 178.0(2) . .
C15 N4 C8 C2 -3.1(4) . .
N1 C2 C8 N3 -14.6(3) . .
N1 C2 C8 N4 167.5(2) . .
C8 N3 C9 C10 179.7(3) . .
Mn N3 C9 C10 -1.9(4) . .
C8 N3 C9 C14 0.1(3) . .
Mn N3 C9 C14 178.60(18) . .
C14 C9 C10 C11 0.5(4) . .
N3 C9 C10 C11 -179.0(3) . .
C9 C10 C11 C12 -0.1(5) . .
C10 C11 C12 C13 -0.4(5) . .
C11 C12 C13 C14 0.5(4) . .
C8 N4 C14 C9 0.3(3) . .
C15 N4 C14 C9 -178.7(2) . .
C8 N4 C14 C13 -179.1(3) . .
C15 N4 C14 C13 1.9(4) . .
C10 C9 C14 N4 -179.8(2) . .
N3 C9 C14 N4 -0.2(3) . .
C10 C9 C14 C13 -0.4(4) . .
N3 C9 C14 C13 179.2(2) . .
C12 C13 C14 N4 179.2(3) . .
C12 C13 C14 C9 -0.1(4) . .
O3 S1 C17 F3 58.6(4) . .
O2 S1 C17 F3 -62.9(4) . .
O1 S1 C17 F3 177.2(3) . .
O3 S1 C17 F1 -60.9(3) . .
O2 S1 C17 F1 177.5(3) . .
O1 S1 C17 F1 57.7(3) . .
O3 S1 C17 F2 -179.1(3) . .
O2 S1 C17 F2 59.4(3) . .
O1 S1 C17 F2 -60.5(3) . .
C3S O1S C2S C1S 180.000(2) . .
C2S O1S C3S C4S 180.000(2) . .
